data_7229487
loop_
_publ_author_name
'Takeda, Takashi'
'Noro, Shin-ichiro'
'Nakamura, Takayoshi'
'Suzuki, Yasutaka'
'Kawamata, Jun'
'Akutagawa, Tomoyuki'

_publ_section_title
;
 Selective MeCN/EtCN sorption and preferential inclusion of substituted
 benzenes in a cage structure with arylsulfonamide-armed anthraquinones
;
_journal_issue 1
_journal_name_full CrystEngComm
_journal_page_first 17
_journal_paper_doi 10.1039/C7CE01752A
_journal_volume 20
_journal_year 2018
_chemical_formula_moiety 'C70 H82 N4 O10 S4'
_chemical_formula_sum 'C70 H82 N4 O10 S4'
_chemical_formula_weight 1267.68
_space_group_crystal_system triclinic
_space_group_IT_number 2
_space_group_name_Hall '-P 1'
_space_group_name_H-M_alt 'P -1'
_symmetry_space_group_name_Hall '-P 1'
_symmetry_space_group_name_H-M 'P -1'
_atom_sites_solution_hydrogens geom
_atom_sites_solution_primary direct
_atom_sites_solution_secondary difmap
_audit_update_record
;
2017-09-25 deposited with the CCDC.
2017-11-02 downloaded from the CCDC.
;
_cell_angle_alpha 85.5050(17)
_cell_angle_beta 74.8198(18)
_cell_angle_gamma 73.1335(18)
_cell_formula_units_Z 1
_cell_length_a 11.2092(4)
_cell_length_b 12.1810(4)
_cell_length_c 12.8326(4)
_cell_measurement_reflns_used 7964
_cell_measurement_temperature 100
_cell_measurement_theta_max 68.13
_cell_measurement_theta_min 3.57
_cell_volume 1618.27(10)
_computing_cell_refinement 'RAPID AUTO'
_computing_data_collection 'RAPID AUTO (Rigaku, ????)'
_computing_data_reduction 'RAPID AUTO'
_computing_molecular_graphics 'CrystalStructure 4.2'
_computing_publication_material 'CrystalStructure 4.2 (Rigaku, 2015)'
_computing_structure_refinement 'SHELXL Version 2014/7 (Sheldrick, 2008)'
_computing_structure_solution 'SIR92 (Altomare, et al., 1994)'
_diffrn_ambient_temperature 100
_diffrn_detector_area_resol_mean 10.000
_diffrn_measured_fraction_theta_full 0.983
_diffrn_measured_fraction_theta_max 0.981
_diffrn_measurement_device_type 'Rigaku R-AXIS RAPID'
_diffrn_measurement_method \w
_diffrn_radiation_type 'Cu K\a'
_diffrn_radiation_wavelength 1.54187
_diffrn_reflns_av_R_equivalents 0.0497
_diffrn_reflns_Laue_measured_fraction_full 0.983
_diffrn_reflns_Laue_measured_fraction_max 0.981
_diffrn_reflns_limit_h_max 13
_diffrn_reflns_limit_h_min -13
_diffrn_reflns_limit_k_max 14
_diffrn_reflns_limit_k_min -14
_diffrn_reflns_limit_l_max 15
_diffrn_reflns_limit_l_min -15
_diffrn_reflns_number 18885
_diffrn_reflns_point_group_measured_fraction_full 0.983
_diffrn_reflns_point_group_measured_fraction_max 0.981
_diffrn_reflns_theta_full 67.687
_diffrn_reflns_theta_max 68.214
_diffrn_reflns_theta_min 3.569
_diffrn_standards_number 0
_exptl_absorpt_coefficient_mu 1.852
_exptl_absorpt_correction_T_max 0.912
_exptl_absorpt_correction_T_min 0.699
_exptl_absorpt_correction_type multi-scan
_exptl_absorpt_process_details 'ABSCOR (Rigaku, 1995)'
_exptl_crystal_colour purple
_exptl_crystal_density_diffrn 1.301
_exptl_crystal_density_method 'not measured'
_exptl_crystal_description block
_exptl_crystal_F_000 674.00
_exptl_crystal_size_max 0.200
_exptl_crystal_size_mid 0.150
_exptl_crystal_size_min 0.050
_refine_diff_density_max 0.89
_refine_diff_density_min -0.66
_refine_ls_extinction_method none
_refine_ls_goodness_of_fit_ref 1.097
_refine_ls_hydrogen_treatment constr
_refine_ls_number_parameters 397
_refine_ls_number_reflns 5820
_refine_ls_number_restraints 0
_refine_ls_R_factor_all 0.1313
_refine_ls_R_factor_gt 0.0966
_refine_ls_shift/su_max 0.000
_refine_ls_structure_factor_coef Fsqd
_refine_ls_weighting_details 'w = 1/[\s^2^(Fo^2^)+(0.2000P)^2^] where P=(Fo^2^+2Fc^2^)/3'
_refine_ls_weighting_scheme calc
_refine_ls_wR_factor_gt 0.2700
_refine_ls_wR_factor_ref 0.3241
_reflns_Friedel_coverage 0.000
_reflns_number_gt 3270
_reflns_number_total 5820
_reflns_threshold_expression F^2^>2.0\s(F^2^)
_cod_data_source_file c7ce01752a2.cif
_cod_data_source_block 160421TT
_cod_depositor_comments 'Adding full bibliography for 7229477--7229489.cif.'
_cod_original_cell_volume 1618.26(9)
_cod_database_code 7229487

loop_
_space_group_symop_id
_space_group_symop_operation_xyz
1 +X,+Y,+Z
2 -X,-Y,-Z

loop_
_atom_site_label
_atom_site_type_symbol
_atom_site_fract_x
_atom_site_fract_y
_atom_site_fract_z
_atom_site_U_iso_or_equiv
_atom_site_adp_type
_atom_site_occupancy
_atom_site_site_symmetry_order
_atom_site_calc_flag
_atom_site_refinement_flags_posn
_atom_site_refinement_flags_adp
S1 S 0.03206(12) 0.38474(9) 0.78927(9) 0.0690(4) Uani 1 1 d . .
S3 S -0.19430(12) 0.22217(10) 1.37974(9) 0.0748(5) Uani 1 1 d . .
O2 O 0.1200(3) 0.3723(3) 0.6841(2) 0.0748(9) Uani 1 1 d . .
O4 O 0.0196(4) 0.4757(3) 0.8582(3) 0.0877(11) Uani 1 1 d . .
O5 O -0.2633(3) 0.3369(2) 1.3633(3) 0.0811(10) Uani 1 1 d . .
O6 O -0.1137(3) -0.0522(2) 1.2008(2) 0.0710(8) Uani 1 1 d . .
H6 H -0.1127 -0.1216 1.2042 0.085 Uiso 1 1 calc R U
O7 O -0.2507(3) 0.1532(3) 1.4618(2) 0.0877(11) Uani 1 1 d . .
N8 N -0.1586(4) 0.1478(3) 1.2698(3) 0.0741(11) Uani 1 1 d . .
H9 H -0.1807 0.0834 1.2777 0.089 Uiso 1 1 calc R U
N45 N 0.0777(3) 0.2625(3) 0.8493(3) 0.0615(9) Uani 1 1 d . .
H45 H 0.1464 0.2117 0.8129 0.074 Uiso 1 1 calc R U
C10 C -0.0604(4) -0.0289(4) 1.1075(3) 0.0597(10) Uani 1 1 d . .
C11 C 0.0091(4) 0.1175(3) 0.9765(3) 0.0575(10) Uani 1 1 d . .
C12 C 0.0190(4) 0.2297(3) 0.9532(3) 0.0586(10) Uani 1 1 d . .
C13 C -0.0494(4) 0.0882(3) 1.0830(3) 0.0583(10) Uani 1 1 d . .
C14 C -0.0854(4) 0.2820(4) 1.1394(4) 0.0688(12) Uani 1 1 d . .
H14 H -0.1175 0.3392 1.1939 0.083 Uiso 1 1 calc R U
C15 C -0.0278(4) 0.3092(4) 1.0362(3) 0.0657(11) Uani 1 1 d . .
H15 H -0.0197 0.3847 1.0213 0.079 Uiso 1 1 calc R U
C16 C -0.1212(5) 0.3927(4) 0.7749(3) 0.0687(12) Uani 1 1 d . .
C17 C -0.0457(5) 0.2226(4) 1.3986(3) 0.0721(13) Uani 1 1 d . .
C18 C -0.0975(4) 0.1732(4) 1.1651(3) 0.0643(11) Uani 1 1 d . .
C19 C -0.1334(5) 0.3316(5) 0.6928(4) 0.0812(14) Uani 1 1 d . .
H19 H -0.0584 0.2900 0.6423 0.097 Uiso 1 1 calc R U
C20 C -0.0100(5) 0.3225(4) 1.3916(4) 0.0770(13) Uani 1 1 d . .
H20 H -0.0669 0.3937 1.3780 0.092 Uiso 1 1 calc R U
C21 C -0.2326(5) 0.4536(4) 0.8479(4) 0.0837(15) Uani 1 1 d . .
H21 H -0.2267 0.4960 0.9045 0.100 Uiso 1 1 calc R U
C22 C 0.0356(6) 0.1215(5) 1.4206(4) 0.0918(16) Uani 1 1 d . .
H22 H 0.0095 0.0534 1.4254 0.110 Uiso 1 1 calc R U
C23 C 0.1110(6) 0.3174(5) 1.4048(4) 0.0900(16) Uani 1 1 d . .
H23 H 0.1376 0.3855 1.3983 0.108 Uiso 1 1 calc R U
C24 C -0.2527(5) 0.3309(5) 0.6841(4) 0.0956(18) Uani 1 1 d . .
H24 H -0.2581 0.2889 0.6270 0.115 Uiso 1 1 calc R U
C25 C -0.3542(6) 0.4518(5) 0.8369(4) 0.0971(17) Uani 1 1 d . .
H25 H -0.4299 0.4943 0.8861 0.117 Uiso 1 1 calc R U
C26 C -0.3653(5) 0.3893(5) 0.7555(4) 0.0951(18) Uani 1 1 d . .
C27 C 0.3419(6) 0.0152(11) 0.9603(9) 0.177(4) Uani 1 1 d . .
H27 H 0.3821 0.0324 0.8885 0.213 Uiso 1 1 calc R U
C28 C 0.2893(6) 0.1024(7) 1.0575(6) 0.0981(18) Uani 1 1 d . .
C29 C 0.1504(7) 0.1154(6) 1.4358(5) 0.1013(19) Uani 1 1 d . .
H29 H 0.2033 0.0434 1.4525 0.122 Uiso 1 1 calc R U
C30 C 0.3190(6) -0.1012(7) 0.9982(8) 0.117(2) Uani 1 1 d . .
C31 C 0.1944(6) 0.2123(6) 1.4277(5) 0.0990(18) Uani 1 1 d . .
C32 C -0.4953(6) 0.3821(7) 0.7421(5) 0.109(2) Uani 1 1 d . .
C33 C 0.2351(7) 0.0642(7) 1.1505(7) 0.114(2) Uani 1 1 d . .
H33 H 0.2032 0.1186 1.2075 0.137 Uiso 1 1 calc R U
C34 C -0.5122(6) 0.4310(6) 0.6329(5) 0.121(2) Uani 1 1 d . .
H34A H -0.4415 0.3873 0.5758 0.145 Uiso 1 1 calc R U
H34B H -0.5944 0.4256 0.6235 0.145 Uiso 1 1 calc R U
H34C H -0.5118 0.5115 0.6287 0.145 Uiso 1 1 calc R U
C35 C -0.4956(7) 0.2558(7) 0.7479(6) 0.126(2) Uani 1 1 d . .
H35A H -0.4846 0.2239 0.8184 0.152 Uiso 1 1 calc R U
H35B H -0.5776 0.2505 0.7383 0.152 Uiso 1 1 calc R U
H35C H -0.4247 0.2125 0.6907 0.152 Uiso 1 1 calc R U
C36 C 0.2599(7) -0.1166(8) 1.1045(8) 0.136(3) Uani 1 1 d . .
H36 H 0.2497 -0.1907 1.1248 0.163 Uiso 1 1 calc R U
C37 C 0.3278(7) 0.2047(8) 1.4374(6) 0.125(2) Uani 1 1 d . .
C38 C 0.3529(7) 0.1459(6) 1.5447(5) 0.128(2) Uani 1 1 d . .
H38A H 0.4402 0.1425 1.5481 0.154 Uiso 1 1 calc R U
H38B H 0.2903 0.1903 1.6060 0.154 Uiso 1 1 calc R U
H38C H 0.3439 0.0680 1.5476 0.154 Uiso 1 1 calc R U
C39 C -0.6060(7) 0.4512(9) 0.8289(6) 0.169(4) Uani 1 1 d . .
H39A H -0.5965 0.4208 0.9001 0.203 Uiso 1 1 calc R U
H39B H -0.6051 0.5317 0.8238 0.203 Uiso 1 1 calc R U
H39C H -0.6877 0.4458 0.8186 0.203 Uiso 1 1 calc R U
C40 C 0.3559(8) 0.3222(10) 1.4308(7) 0.160(4) Uani 1 1 d . .
H40A H 0.4437 0.3112 1.4375 0.192 Uiso 1 1 calc R U
H40B H 0.3475 0.3584 1.3612 0.192 Uiso 1 1 calc R U
H40C H 0.2945 0.3714 1.4894 0.192 Uiso 1 1 calc R U
C41 C 0.4264(7) 0.1269(9) 1.3429(6) 0.164(4) Uani 1 1 d . .
H41A H 0.5143 0.1202 1.3469 0.197 Uiso 1 1 calc R U
H41B H 0.4127 0.0505 1.3491 0.197 Uiso 1 1 calc R U
H41C H 0.4138 0.1613 1.2735 0.197 Uiso 1 1 calc R U
C42 C 0.2172(8) -0.0399(10) 1.1787(10) 0.159(4) Uani 1 1 d . .
H42 H 0.1748 -0.0559 1.2502 0.191 Uiso 1 1 calc R U
C43 C 0.2954(10) 0.2207(9) 1.0502(9) 0.193(5) Uani 1 1 d . .
H43A H 0.3383 0.2370 0.9761 0.231 Uiso 1 1 calc R U
H43B H 0.2080 0.2727 1.0697 0.231 Uiso 1 1 calc R U
H43C H 0.3441 0.2320 1.0998 0.231 Uiso 1 1 calc R U
C44 C 0.3602(10) -0.2095(10) 0.9339(10) 0.240(6) Uani 1 1 d . .
H44A H 0.4017 -0.1949 0.8589 0.288 Uiso 1 1 calc R U
H44B H 0.4212 -0.2690 0.9649 0.288 Uiso 1 1 calc R U
H44C H 0.2846 -0.2354 0.9358 0.288 Uiso 1 1 calc R U

loop_
_atom_site_aniso_label
_atom_site_aniso_U_11
_atom_site_aniso_U_22
_atom_site_aniso_U_33
_atom_site_aniso_U_23
_atom_site_aniso_U_13
_atom_site_aniso_U_12
S1 0.0978(9) 0.0547(7) 0.0534(7) 0.0008(5) -0.0133(6) -0.0250(6)
S3 0.0919(9) 0.0624(7) 0.0570(7) -0.0102(6) 0.0062(6) -0.0214(6)
O2 0.100(2) 0.0682(19) 0.0558(18) 0.0052(15) -0.0090(16) -0.0335(17)
O4 0.144(3) 0.061(2) 0.065(2) -0.0060(16) -0.020(2) -0.043(2)
O5 0.095(2) 0.0581(18) 0.075(2) -0.0136(16) 0.0012(17) -0.0144(16)
O6 0.089(2) 0.0537(17) 0.0603(18) -0.0007(14) 0.0018(15) -0.0222(14)
O7 0.115(3) 0.075(2) 0.0565(19) -0.0139(16) 0.0241(17) -0.0382(19)
N8 0.093(3) 0.063(2) 0.054(2) -0.0102(17) 0.0111(19) -0.0267(19)
N45 0.070(2) 0.055(2) 0.053(2) 0.0039(16) -0.0096(17) -0.0144(16)
C10 0.062(2) 0.060(2) 0.048(2) 0.0032(19) -0.0062(19) -0.0131(19)
C11 0.064(2) 0.054(2) 0.054(2) -0.0017(19) -0.0142(19) -0.0151(18)
C12 0.067(2) 0.053(2) 0.054(2) 0.0033(19) -0.016(2) -0.0141(18)
C13 0.062(2) 0.053(2) 0.053(2) -0.0030(19) -0.0105(19) -0.0085(18)
C14 0.088(3) 0.058(3) 0.054(3) -0.005(2) -0.005(2) -0.021(2)
C15 0.083(3) 0.060(3) 0.054(3) -0.001(2) -0.016(2) -0.021(2)
C16 0.085(3) 0.065(3) 0.046(2) -0.001(2) -0.014(2) -0.008(2)
C17 0.095(3) 0.060(3) 0.048(2) 0.000(2) 0.001(2) -0.018(2)
C18 0.074(3) 0.054(2) 0.055(3) -0.0062(19) -0.005(2) -0.012(2)
C19 0.086(3) 0.100(4) 0.049(3) -0.006(2) -0.014(2) -0.014(3)
C20 0.098(4) 0.073(3) 0.055(3) 0.005(2) -0.013(2) -0.024(3)
C21 0.100(4) 0.080(3) 0.059(3) -0.006(2) -0.018(3) -0.006(3)
C22 0.096(4) 0.081(4) 0.084(4) 0.007(3) -0.011(3) -0.015(3)
C23 0.112(4) 0.092(4) 0.072(3) 0.006(3) -0.022(3) -0.041(3)
C24 0.089(4) 0.136(5) 0.053(3) -0.018(3) -0.019(3) -0.012(3)
C25 0.082(4) 0.106(4) 0.076(4) -0.011(3) -0.005(3) 0.004(3)
C26 0.083(4) 0.127(5) 0.063(3) -0.009(3) -0.024(3) -0.001(3)
C27 0.063(4) 0.266(13) 0.215(11) 0.038(10) -0.070(6) -0.044(6)
C28 0.084(4) 0.116(5) 0.106(5) -0.003(4) -0.030(4) -0.040(4)
C29 0.124(5) 0.086(4) 0.077(4) 0.020(3) -0.016(4) -0.017(4)
C30 0.074(4) 0.127(6) 0.144(7) -0.039(5) -0.036(4) 0.000(4)
C31 0.086(4) 0.124(5) 0.071(4) 0.004(4) -0.015(3) -0.009(4)
C32 0.092(4) 0.152(7) 0.073(4) -0.010(4) -0.025(3) -0.013(4)
C33 0.104(5) 0.115(6) 0.136(7) 0.010(5) -0.045(5) -0.040(4)
C34 0.095(4) 0.144(6) 0.107(5) -0.022(4) -0.045(4) 0.014(4)
C35 0.099(4) 0.162(7) 0.131(6) 0.011(5) -0.044(4) -0.044(4)
C36 0.090(5) 0.166(8) 0.136(7) -0.028(6) -0.032(5) -0.001(5)
C37 0.106(5) 0.170(7) 0.091(5) 0.002(5) -0.025(4) -0.025(5)
C38 0.121(5) 0.147(6) 0.102(5) -0.020(4) -0.043(4) 0.003(4)
C39 0.093(5) 0.289(11) 0.106(5) -0.088(6) -0.009(4) -0.017(6)
C40 0.124(6) 0.249(11) 0.131(7) 0.048(7) -0.046(5) -0.091(7)
C41 0.093(5) 0.290(12) 0.098(5) -0.042(6) -0.014(4) -0.032(6)
C42 0.108(6) 0.154(9) 0.219(11) -0.041(8) -0.064(7) -0.011(6)
C43 0.170(8) 0.204(10) 0.263(13) 0.063(9) -0.113(9) -0.108(8)
C44 0.132(8) 0.302(15) 0.273(13) -0.125(12) -0.090(9) 0.028(8)

loop_
_atom_type_symbol
_atom_type_description
_atom_type_scat_dispersion_real
_atom_type_scat_dispersion_imag
_atom_type_scat_source
C C 0.0181 0.0091
;
International Tables for Crystallography
(Vol. C, Tables 4.2.6.8 and 6.1.1.4)
;
H H 0.0000 0.0000
;
International Tables for Crystallography
(Vol. C, Table 6.1.1.4)
;
O O 0.0492 0.0322
;
International Tables for Crystallography
(Vol. C, Tables 4.2.6.8 and 6.1.1.4)
;
N N 0.0311 0.0180
;
International Tables for Crystallography
(Vol. C, Tables 4.2.6.8 and 6.1.1.4)
;
S S 0.3331 0.5567
;
International Tables for Crystallography
(Vol. C, Tables 4.2.6.8 and 6.1.1.4)
;

loop_
_geom_angle_atom_site_label_1
_geom_angle_atom_site_label_2
_geom_angle_atom_site_label_3
_geom_angle
_geom_angle_site_symmetry_1
_geom_angle_site_symmetry_3
O4 S1 O2 120.1(2) . .
O4 S1 N45 109.11(19) . .
O2 S1 N45 104.66(19) . .
O4 S1 C16 108.1(2) . .
O2 S1 C16 108.7(2) . .
N45 S1 C16 105.3(2) . .
O5 S3 O7 120.4(2) . .
O5 S3 N8 109.9(2) . .
O7 S3 N8 103.58(19) . .
O5 S3 C17 108.2(2) . .
O7 S3 C17 108.9(2) . .
N8 S3 C17 104.7(2) . .
C10 O6 H6 109.5 . .
C18 N8 S3 128.4(3) . .
C18 N8 H9 115.8 . .
S3 N8 H9 115.8 . .
C12 N45 S1 126.9(3) . .
C12 N45 H45 116.6 . .
S1 N45 H45 116.6 . .
O6 C10 C11 120.3(4) . 2_557
O6 C10 C13 118.9(4) . .
C11 C10 C13 120.8(4) 2_557 .
C12 C11 C13 119.9(4) . .
C12 C11 C10 120.9(4) . 2_557
C13 C11 C10 119.2(4) . 2_557
C15 C12 C11 118.6(4) . .
C15 C12 N45 119.3(4) . .
C11 C12 N45 122.1(4) . .
C11 C13 C18 119.4(4) . .
C11 C13 C10 120.0(3) . .
C18 C13 C10 120.6(4) . .
C15 C14 C18 121.0(4) . .
C15 C14 H14 119.5 . .
C18 C14 H14 119.5 . .
C14 C15 C12 122.0(4) . .
C14 C15 H15 119.0 . .
C12 C15 H15 119.0 . .
C19 C16 C21 118.7(5) . .
C19 C16 S1 119.7(4) . .
C21 C16 S1 121.5(4) . .
C22 C17 C20 120.0(6) . .
C22 C17 S3 118.7(4) . .
C20 C17 S3 121.3(4) . .
C14 C18 N8 120.2(4) . .
C14 C18 C13 119.1(4) . .
N8 C18 C13 120.7(4) . .
C24 C19 C16 120.7(5) . .
C24 C19 H19 119.6 . .
C16 C19 H19 119.6 . .
C17 C20 C23 118.8(5) . .
C17 C20 H20 120.6 . .
C23 C20 H20 120.6 . .
C16 C21 C25 119.5(5) . .
C16 C21 H21 120.3 . .
C25 C21 H21 120.3 . .
C29 C22 C17 122.0(6) . .
C29 C22 H22 119.0 . .
C17 C22 H22 119.0 . .
C20 C23 C31 120.8(6) . .
C20 C23 H23 119.6 . .
C31 C23 H23 119.6 . .
C19 C24 C26 122.3(5) . .
C19 C24 H24 118.8 . .
C26 C24 H24 118.8 . .
C26 C25 C21 121.4(5) . .
C26 C25 H25 119.3 . .
C21 C25 H25 119.3 . .
C24 C26 C25 117.4(5) . .
C24 C26 C32 119.3(5) . .
C25 C26 C32 123.3(5) . .
C30 C27 C28 110.4(8) . .
C30 C27 H27 124.8 . .
C28 C27 H27 124.8 . .
C33 C28 C43 118.6(8) . .
C33 C28 C27 116.4(8) . .
C43 C28 C27 124.9(8) . .
C22 C29 C31 121.4(6) . .
C22 C29 H29 119.3 . .
C31 C29 H29 119.3 . .
C36 C30 C44 112.1(10) . .
C36 C30 C27 119.8(8) . .
C44 C30 C27 128.0(10) . .
C29 C31 C23 117.0(6) . .
C29 C31 C37 121.6(7) . .
C23 C31 C37 121.3(7) . .
C34 C32 C39 108.3(6) . .
C34 C32 C35 109.2(6) . .
C39 C32 C35 110.3(7) . .
C34 C32 C26 109.1(6) . .
C39 C32 C26 110.8(6) . .
C35 C32 C26 109.0(5) . .
C28 C33 C42 130.4(10) . .
C28 C33 H33 114.8 . .
C42 C33 H33 114.8 . .
C32 C34 H34A 109.5 . .
C32 C34 H34B 109.5 . .
H34A C34 H34B 109.5 . .
C32 C34 H34C 109.5 . .
H34A C34 H34C 109.5 . .
H34B C34 H34C 109.5 . .
C32 C35 H35A 109.5 . .
C32 C35 H35B 109.5 . .
H35A C35 H35B 109.5 . .
C32 C35 H35C 109.5 . .
H35A C35 H35C 109.5 . .
H35B C35 H35C 109.5 . .
C42 C36 C30 126.0(11) . .
C42 C36 H36 117.0 . .
C30 C36 H36 117.0 . .
C31 C37 C40 113.6(7) . .
C31 C37 C38 111.8(6) . .
C40 C37 C38 107.8(6) . .
C31 C37 C41 107.5(6) . .
C40 C37 C41 108.9(7) . .
C38 C37 C41 107.0(6) . .
C37 C38 H38A 109.5 . .
C37 C38 H38B 109.5 . .
H38A C38 H38B 109.5 . .
C37 C38 H38C 109.5 . .
H38A C38 H38C 109.5 . .
H38B C38 H38C 109.5 . .
C32 C39 H39A 109.5 . .
C32 C39 H39B 109.5 . .
H39A C39 H39B 109.5 . .
C32 C39 H39C 109.5 . .
H39A C39 H39C 109.5 . .
H39B C39 H39C 109.5 . .
C37 C40 H40A 109.5 . .
C37 C40 H40B 109.5 . .
H40A C40 H40B 109.5 . .
C37 C40 H40C 109.5 . .
H40A C40 H40C 109.5 . .
H40B C40 H40C 109.5 . .
C37 C41 H41A 109.5 . .
C37 C41 H41B 109.5 . .
H41A C41 H41B 109.5 . .
C37 C41 H41C 109.5 . .
H41A C41 H41C 109.5 . .
H41B C41 H41C 109.5 . .
C36 C42 C33 117.0(12) . .
C36 C42 H42 121.5 . .
C33 C42 H42 121.5 . .
C28 C43 H43A 109.5 . .
C28 C43 H43B 109.5 . .
H43A C43 H43B 109.5 . .
C28 C43 H43C 109.5 . .
H43A C43 H43C 109.5 . .
H43B C43 H43C 109.5 . .
C30 C44 H44A 109.5 . .
C30 C44 H44B 109.5 . .
H44A C44 H44B 109.5 . .
C30 C44 H44C 109.5 . .
H44A C44 H44C 109.5 . .
H44B C44 H44C 109.5 . .

loop_
_geom_bond_atom_site_label_1
_geom_bond_atom_site_label_2
_geom_bond_distance
_geom_bond_site_symmetry_2
S1 O4 1.424(3) .
S1 O2 1.437(3) .
S1 N45 1.630(3) .
S1 C16 1.750(5) .
S3 O5 1.417(3) .
S3 O7 1.427(3) .
S3 N8 1.632(4) .
S3 C17 1.746(6) .
O6 C10 1.241(5) .
O6 H6 0.8400 .
N8 C18 1.395(5) .
N8 H9 0.8800 .
N45 C12 1.407(5) .
N45 H45 0.8800 .
C10 C11 1.468(5) 2_557
C10 C13 1.469(6) .
C11 C12 1.406(5) .
C11 C13 1.419(6) .
C11 C10 1.468(5) 2_557
C12 C15 1.386(5) .
C13 C18 1.422(5) .
C14 C15 1.374(6) .
C14 C18 1.378(6) .
C14 H14 0.9500 .
C15 H15 0.9500 .
C16 C19 1.393(6) .
C16 C21 1.394(6) .
C17 C22 1.362(7) .
C17 C20 1.377(7) .
C19 C24 1.373(7) .
C19 H19 0.9500 .
C20 C23 1.394(7) .
C20 H20 0.9500 .
C21 C25 1.413(8) .
C21 H21 0.9500 .
C22 C29 1.331(8) .
C22 H22 0.9500 .
C23 C31 1.410(8) .
C23 H23 0.9500 .
C24 C26 1.384(7) .
C24 H24 0.9500 .
C25 C26 1.391(8) .
C25 H25 0.9500 .
C26 C32 1.538(8) .
C27 C30 1.533(11) .
C27 C28 1.578(12) .
C27 H27 0.9500 .
C28 C33 1.306(9) .
C28 C43 1.458(11) .
C29 C31 1.394(9) .
C29 H29 0.9500 .
C30 C36 1.376(10) .
C30 C44 1.500(12) .
C31 C37 1.507(9) .
C32 C34 1.516(8) .
C32 C39 1.518(9) .
C32 C35 1.535(9) .
C33 C42 1.348(11) .
C33 H33 0.9500 .
C34 H34A 0.9800 .
C34 H34B 0.9800 .
C34 H34C 0.9800 .
C35 H35A 0.9800 .
C35 H35B 0.9800 .
C35 H35C 0.9800 .
C36 C42 1.285(11) .
C36 H36 0.9500 .
C37 C40 1.544(12) .
C37 C38 1.556(9) .
C37 C41 1.569(10) .
C38 H38A 0.9800 .
C38 H38B 0.9800 .
C38 H38C 0.9800 .
C39 H39A 0.9800 .
C39 H39B 0.9800 .
C39 H39C 0.9800 .
C40 H40A 0.9800 .
C40 H40B 0.9800 .
C40 H40C 0.9800 .
C41 H41A 0.9800 .
C41 H41B 0.9800 .
C41 H41C 0.9800 .
C42 H42 0.9500 .
C43 H43A 0.9800 .
C43 H43B 0.9800 .
C43 H43C 0.9800 .
C44 H44A 0.9800 .
C44 H44B 0.9800 .
C44 H44C 0.9800 .

loop_
_geom_hbond_atom_site_label_D
_geom_hbond_atom_site_label_H
_geom_hbond_atom_site_label_A
_geom_hbond_distance_DA
_geom_hbond_distance_DH
_geom_hbond_distance_HA
_geom_hbond_angle_DHA
_geom_hbond_publ_flag
N8 H9 O6 2.523(5) 0.880 1.847 132.1 no

loop_
_geom_torsion_atom_site_label_1
_geom_torsion_atom_site_label_2
_geom_torsion_atom_site_label_3
_geom_torsion_atom_site_label_4
_geom_torsion
_geom_torsion_site_symmetry_1
O5 S3 N8 C18 52.1(4) .
O7 S3 N8 C18 -177.9(4) .
C17 S3 N8 C18 -63.9(4) .
O4 S1 N45 C12 52.9(4) .
O2 S1 N45 C12 -177.4(3) .
C16 S1 N45 C12 -62.9(4) .
C13 C11 C12 C15 0.8(6) .
C10 C11 C12 C15 -178.2(4) 2_557
C13 C11 C12 N45 179.1(3) .
C10 C11 C12 N45 0.1(6) 2_557
S1 N45 C12 C15 -39.7(5) .
S1 N45 C12 C11 142.0(3) .
C12 C11 C13 C18 0.0(6) .
C10 C11 C13 C18 179.0(4) 2_557
C12 C11 C13 C10 179.8(4) .
C10 C11 C13 C10 -1.3(6) 2_557
O6 C10 C13 C11 -178.9(4) .
C11 C10 C13 C11 1.3(6) 2_557
O6 C10 C13 C18 0.8(6) .
C11 C10 C13 C18 -179.0(4) 2_557
C18 C14 C15 C12 1.0(7) .
C11 C12 C15 C14 -1.3(6) .
N45 C12 C15 C14 -179.7(4) .
O4 S1 C16 C19 165.0(4) .
O2 S1 C16 C19 33.2(4) .
N45 S1 C16 C19 -78.5(4) .
O4 S1 C16 C21 -18.8(5) .
O2 S1 C16 C21 -150.6(4) .
N45 S1 C16 C21 97.7(4) .
O5 S3 C17 C22 177.2(4) .
O7 S3 C17 C22 44.7(4) .
N8 S3 C17 C22 -65.6(4) .
O5 S3 C17 C20 -2.8(4) .
O7 S3 C17 C20 -135.3(4) .
N8 S3 C17 C20 114.4(4) .
C15 C14 C18 N8 -178.8(4) .
C15 C14 C18 C13 -0.1(7) .
S3 N8 C18 C14 -14.8(6) .
S3 N8 C18 C13 166.5(3) .
C11 C13 C18 C14 -0.4(6) .
C10 C13 C18 C14 179.9(4) .
C11 C13 C18 N8 178.3(4) .
C10 C13 C18 N8 -1.4(6) .
C21 C16 C19 C24 -0.3(7) .
S1 C16 C19 C24 176.0(4) .
C22 C17 C20 C23 1.5(7) .
S3 C17 C20 C23 -178.5(4) .
C19 C16 C21 C25 0.1(7) .
S1 C16 C21 C25 -176.1(4) .
C20 C17 C22 C29 -0.1(8) .
S3 C17 C22 C29 179.9(4) .
C17 C20 C23 C31 -1.6(7) .
C16 C19 C24 C26 -0.4(9) .
C16 C21 C25 C26 0.8(8) .
C19 C24 C26 C25 1.3(9) .
C19 C24 C26 C32 -178.5(6) .
C21 C25 C26 C24 -1.5(9) .
C21 C25 C26 C32 178.3(6) .
C30 C27 C28 C33 -1.0(8) .
C30 C27 C28 C43 179.9(6) .
C17 C22 C29 C31 -1.3(9) .
C28 C27 C30 C36 -0.1(8) .
C28 C27 C30 C44 -176.4(6) .
C22 C29 C31 C23 1.2(9) .
C22 C29 C31 C37 -175.8(6) .
C20 C23 C31 C29 0.3(8) .
C20 C23 C31 C37 177.3(5) .
C24 C26 C32 C34 -61.2(8) .
C25 C26 C32 C34 119.0(6) .
C24 C26 C32 C39 179.6(7) .
C25 C26 C32 C39 -0.2(10) .
C24 C26 C32 C35 57.9(8) .
C25 C26 C32 C35 -121.8(7) .
C43 C28 C33 C42 180.0(8) .
C27 C28 C33 C42 0.8(11) .
C44 C30 C36 C42 178.5(7) .
C27 C30 C36 C42 1.7(11) .
C29 C31 C37 C40 -177.6(6) .
C23 C31 C37 C40 5.5(9) .
C29 C31 C37 C38 -55.4(8) .
C23 C31 C37 C38 127.8(7) .
C29 C31 C37 C41 61.8(9) .
C23 C31 C37 C41 -115.1(7) .
C30 C36 C42 C33 -2.0(12) .
C28 C33 C42 C36 0.7(12) .
